data_1561593
loop_
_publ_author_name
'Orlova, Maria'
'Perfler, Lukas'
'Tribus, Martina'
'Salnikov, Petr'
'Glorieux, Benoit'
'Orlova, Albina'

_publ_section_title
;
 Temperature induced phase transition of CaMn0.5Zr1.5(PO4)3 phosphate
;
_journal_name_full 'Journal of Solid State Chemistry'
_journal_page_first 36
_journal_page_last 42
_journal_paper_doi 10.1016/j.jssc.2015.12.014
_journal_volume 235
_journal_year 2016
_chemical_formula_sum 'Ca0.66 Mn0.33 O8 P2 Zr'
_chemical_formula_weight 325.748
_space_group_IT_number 62
_space_group_name_Hall '-P 2ac 2n'
_space_group_name_H-M_alt 'P n m a'
_symmetry_cell_setting orthorhombic
_symmetry_space_group_name_Hall '-P 2ac 2n'
_symmetry_space_group_name_H-M 'P n m a'
_cell_angle_alpha 90.00000
_cell_angle_beta 90.00000
_cell_angle_gamma 90.00000
_cell_formula_units_Z 4
_cell_length_a 6.2350(3)
_cell_length_b 6.6281(3)
_cell_length_c 14.4731(6)
_cell_measurement_temperature 298
_cell_volume 598.12(5)
_computing_structure_refinement FULLPROF
_diffrn_ambient_temperature 283
_diffrn_radiation_type X-ray
_diffrn_source 'X-ray tube'
_diffrn_source_target Cu
_pd_instr_location ' ?'
_pd_meas_2theta_range_inc 0.0100000
_pd_meas_2theta_range_max 112.84100
_pd_meas_2theta_range_min 8.05400
_pd_meas_number_of_points 11644
_pd_proc_2theta_range_inc 0.009001
_pd_proc_2theta_range_max 112.8558
_pd_proc_2theta_range_min 8.0688
_pd_proc_ls_pref_orient_corr ' ?'
_pd_proc_ls_prof_R_factor 8.4697
_pd_proc_ls_prof_wR_expected 9.5859
_pd_proc_ls_prof_wR_factor 11.3540
_pd_proc_wavelength 1.540560
_pd_spec_mounting ' ?'
_refine_ls_number_parameters 29
_refine_ls_number_reflns 549
_refine_ls_number_restraints 0
_refine_ls_R_I_factor 5.8380
_cod_data_source_file JSSC-2016-235-36.cif
_cod_data_source_block 2
_cod_depositor_comments
;
The following automatic conversions were performed:

data item '_symmetry_cell_setting' value 'Orthorhombic' was changed
to 'orthorhombic' in accordance with the built-in table derived from
the CIF Core dictionary named 'cif_core.dic' version 2.4.5 last
updated on 2014-11-21.

Automatic conversion script
Id: cif_fix_values 8369 2020-08-20 11:38:08Z andrius 
;
_cod_original_cell_volume 598.13(5)
_cod_original_sg_symbol_H-M 'P N M A'
_cod_original_formula_sum 'Ca0.66 Mn0.33 Zr P2 O8'
_cod_database_code 1561593
_pd_proc_ls_prof_cr_factor 19.8673
_pd_proc_ls_prof_cwr_factor 20.8475
_pd_proc_ls_prof_cwr_expected 17.6011
_pd_proc_ls_prof_chi2 1.4029
_pd_proc_ls_prof_echi2 1.4029

loop_
_symmetry_equiv_pos_as_xyz
x,y,z
x+1/2,-y+1/2,-z+1/2
-x,y+1/2,-z
-x+1/2,-y,z+1/2
-x,-y,-z
-x+1/2,y+1/2,z+1/2
x,-y+1/2,z
x+1/2,y,-z+1/2

loop_
_atom_site_label
_atom_site_fract_x
_atom_site_fract_y
_atom_site_fract_z
_atom_site_B_iso_or_equiv
_atom_site_occupancy
_atom_site_type_symbol
Ca 0.5550(4) 0.7500(0) 0.1524(2) 3.2(2) 0.66(2) CA
Mn 0.5550(4) 0.7500(0) 0.1524(2) 2.7(2) 0.33(2) MN
Zr 0.8268(2) 0.2500(0) 0.1102(1) 1.9(4) 1.0 ZR
P1 0.5486(3) 0.7500(0) 0.3823(3) 2.0(8) 1.0 P
P2 0.3748(3) 0.2500(0) 0.1484(1) 2.2(8) 1.0 P
O1 0.1669(8) 0.2500(0) 0.0951(3) 2.9(8) 1.0 O
O2 0.5185(4) 0.4255(4) 0.1196(2) 2.3(8) 1.0 O
O3 0.3262(8) 0.2500(0) 0.2509(3) 1.5(8) 1.0 O
O4 0.6766(9) 0.7500(0) 0.2970(3) 2.3(8) 1.0 O
O5 0.3953(4) 0.9265(4) 0.3872(3) 2.1(8) 1.0 O
O6 0.7004(7) 0.7500(0) 0.4635(3) 1.5(8) 1.0 O

loop_
_atom_type_symbol
_atom_type_scat_Cromer_Mann_a1
_atom_type_scat_Cromer_Mann_b1
_atom_type_scat_Cromer_Mann_a2
_atom_type_scat_Cromer_Mann_b2
_atom_type_scat_Cromer_Mann_a3
_atom_type_scat_Cromer_Mann_b3
_atom_type_scat_Cromer_Mann_a4
_atom_type_scat_Cromer_Mann_b4
_atom_type_scat_Cromer_Mann_c
_atom_type_scat_dispersion_real
_atom_type_scat_dispersion_imag
_atom_type_scat_source
CA 8.62660 10.44210 7.38730 0.65990 1.58990 85.74840 1.02110 178.43700 1.37510 0.34100 1.28600 International_Tables_for_Crystallography_Vol.C(1991)_Tables_6.1.1.4_and_6.1.1.5
MN 11.28190 5.34090 7.35730 0.34320 3.01930 17.86740 2.24410 83.75430 1.08960 -0.56800 2.80800 International_Tables_for_Crystallography_Vol.C(1991)_Tables_6.1.1.4_and_6.1.1.5
ZR 17.87650 1.27618 10.94800 11.91600 5.41732 0.11762 3.65721 87.66270 2.06929 -0.31400 2.24500 International_Tables_for_Crystallography_Vol.C(1991)_Tables_6.1.1.4_and_6.1.1.5
P 6.43450 1.90670 4.17910 27.15700 1.78000 0.52600 1.49080 68.16450 1.11490 0.28300 0.43400 International_Tables_for_Crystallography_Vol.C(1991)_Tables_6.1.1.4_and_6.1.1.5
O 3.04850 13.27710 2.28680 5.70110 1.54630 0.32390 0.86700 32.90890 0.25080 0.04700 0.03200 International_Tables_for_Crystallography_Vol.C(1991)_Tables_6.1.1.4_and_6.1.1.5

loop_
_geom_angle_atom_site_label_1
_geom_angle_atom_site_label_2
_geom_angle_atom_site_label_3
_geom_angle
_geom_angle_site_symmetry_1
_geom_angle_site_symmetry_3
Zr Ca Zr 122.92(4) . 2_565
Zr Ca P1 99.61(20) . 3_555
Zr Ca P1 114.76(15) . 4_576
Zr Ca P1 61.99(11) . 5_676
Zr Ca P2 46.35(7) . 6_555
Zr Ca P2 166.81(7) . 7_565
Zr Ca O2 32.67(17) . 8_555
Zr Ca O2 149.9(3) . 9_575
Zr Ca O4 90.0(3) . 12_555
Zr Ca O4 118.5(4) . 13_576
Zr Ca O5 122.9(2) . 14_555
Zr Ca O5 33.56(17) . 15_676
Zr Ca O5 89.5(2) . 16_575
Zr Ca O5 89.6(2) . 17_656
Zr Ca O6 105.1(3) . 18_576
Zr Ca P1 99.61(20) 2_565 3_555
Zr Ca P1 114.76(15) 2_565 4_576
Zr Ca P1 61.99(11) 2_565 5_676
Zr Ca P2 166.81(7) 2_565 6_555
Zr Ca P2 46.35(7) 2_565 7_565
Zr Ca O2 149.9(3) 2_565 8_555
Zr Ca O2 32.67(17) 2_565 9_575
Zr Ca O4 90.0(3) 2_565 12_555
Zr Ca O4 118.5(4) 2_565 13_576
Zr Ca O5 89.5(2) 2_565 14_555
Zr Ca O5 89.6(2) 2_565 15_676
Zr Ca O5 122.9(2) 2_565 16_575
Zr Ca O5 33.56(17) 2_565 17_656
Zr Ca O6 105.1(3) 2_565 18_576
P1 Ca P1 98.3(3) 3_555 4_576
P1 Ca P1 99.9(3) 3_555 5_676
P1 Ca P2 90.68(20) 3_555 6_555
P1 Ca P2 90.68(20) 3_555 7_565
P1 Ca O2 102.3(4) 3_555 8_555
P1 Ca O2 102.3(4) 3_555 9_575
P1 Ca O4 20.4(3) 3_555 12_555
P1 Ca O4 72.4(4) 3_555 13_576
P1 Ca O5 23.89(19) 3_555 14_555
P1 Ca O5 104.0(4) 3_555 15_676
P1 Ca O5 23.89(19) 3_555 16_575
P1 Ca O5 104.0(4) 3_555 17_656
P1 Ca O6 126.6(5) 3_555 18_576
P1 Ca P1 161.8(3) 4_576 5_676
P1 Ca P2 71.37(12) 4_576 6_555
P1 Ca P2 71.37(12) 4_576 7_565
P1 Ca O2 82.3(3) 4_576 8_555
P1 Ca O2 82.3(3) 4_576 9_575
P1 Ca O4 118.7(5) 4_576 12_555
P1 Ca O4 25.9(3) 4_576 13_576
P1 Ca O5 83.0(3) 4_576 14_555
P1 Ca O5 143.6(3) 4_576 15_676
P1 Ca O5 83.0(3) 4_576 16_575
P1 Ca O5 143.6(3) 4_576 17_656
P1 Ca O6 28.3(3) 4_576 18_576
P1 Ca P2 108.32(17) 5_676 6_555
P1 Ca P2 108.32(17) 5_676 7_565
P1 Ca O2 93.9(3) 5_676 8_555
P1 Ca O2 93.9(3) 5_676 9_575
P1 Ca O4 79.4(4) 5_676 12_555
P1 Ca O4 172.3(5) 5_676 13_576
P1 Ca O5 114.1(3) 5_676 14_555
P1 Ca O5 28.62(19) 5_676 15_676
P1 Ca O5 114.1(3) 5_676 16_575
P1 Ca O5 28.62(19) 5_676 17_656
P1 Ca O6 133.6(4) 5_676 18_576
P2 Ca P2 142.52(4) 6_555 7_565
P2 Ca O2 17.00(16) 6_555 8_555
P2 Ca O2 152.1(3) 6_555 9_575
P2 Ca O4 97.1(3) 6_555 12_555
P2 Ca O4 72.4(3) 6_555 13_576
P2 Ca O5 103.0(2) 6_555 14_555
P2 Ca O5 79.9(2) 6_555 15_676
P2 Ca O5 68.4(2) 6_555 16_575
P2 Ca O5 135.6(3) 6_555 17_656
P2 Ca O6 74.6(2) 6_555 18_576
P2 Ca O2 152.1(3) 7_565 8_555
P2 Ca O2 17.00(16) 7_565 9_575
P2 Ca O4 97.1(3) 7_565 12_555
P2 Ca O4 72.4(3) 7_565 13_576
P2 Ca O5 68.4(2) 7_565 14_555
P2 Ca O5 135.6(3) 7_565 15_676
P2 Ca O5 103.0(2) 7_565 16_575
P2 Ca O5 79.9(2) 7_565 17_656
P2 Ca O6 74.6(2) 7_565 18_576
O2 Ca O2 152.6(4) 8_555 9_575
O2 Ca O4 103.6(5) 8_555 12_555
O2 Ca O4 87.9(4) 8_555 13_576
O2 Ca O5 118.2(4) 8_555 14_555
O2 Ca O5 65.3(3) 8_555 15_676
O2 Ca O5 82.1(4) 8_555 16_575
O2 Ca O5 119.7(4) 8_555 17_656
O2 Ca O6 77.8(4) 8_555 18_576
O2 Ca O4 103.6(5) 9_575 12_555
O2 Ca O4 87.9(4) 9_575 13_576
O2 Ca O5 82.1(4) 9_575 14_555
O2 Ca O5 119.7(4) 9_575 15_676
O2 Ca O5 118.2(4) 9_575 16_575
O2 Ca O5 65.3(3) 9_575 17_656
O2 Ca O6 77.8(4) 9_575 18_576
O4 Ca O4 92.8(6) 12_555 13_576
O4 Ca O5 39.9(3) 12_555 14_555
O4 Ca O5 86.0(5) 12_555 15_676
O4 Ca O5 39.9(3) 12_555 16_575
O4 Ca O5 86.0(5) 12_555 17_656
O4 Ca O6 147.0(7) 12_555 18_576
O4 Ca O5 58.6(4) 13_576 14_555
O4 Ca O5 151.9(6) 13_576 15_676
O4 Ca O5 58.6(4) 13_576 16_575
O4 Ca O5 151.9(6) 13_576 17_656
O4 Ca O6 54.1(4) 13_576 18_576
O5 Ca O5 125.8(4) 14_555 15_676
O5 Ca O5 36.6(2) 14_555 16_575
O5 Ca O5 106.9(4) 14_555 17_656
O5 Ca O6 109.8(5) 14_555 18_576
O5 Ca O5 106.9(4) 15_676 16_575
O5 Ca O5 56.1(3) 15_676 17_656
O5 Ca O6 122.6(5) 15_676 18_576
O5 Ca O5 125.8(4) 16_575 17_656
O5 Ca O6 109.8(5) 16_575 18_576
O5 Ca O6 122.6(5) 17_656 18_576

loop_
_geom_bond_atom_site_label_1
_geom_bond_atom_site_label_2
_geom_bond_distance
_geom_bond_site_symmetry_2
Ca O2 2.213(3) .
Ca O2 2.213(3) 7_565
Ca O4 2.226(6) .
Ca O4 2.426(6) 2_465
Ca O5 2.490(5) 2_565
Ca O5 2.490(5) 8_555
Ca O6 2.777(8) 2_465
Mn O2 2.213(3) .
Mn O2 2.213(3) 7_565
Mn O4 2.226(6) .
Mn O4 2.226(6) 2_465
Mn O5 2.490(5) 2_565
Mn O5 2.490(5) 8_555
Mn O6 2.777(8) 2_465
Zr O1 2.130(6) 1_655
Zr O2 2.252(3) .
Zr O2 2.252(3) 7_555
Zr O3 2.008(6) 2_555
Zr O5 2.186(3) 2_565
Zr O5 2.186(3) 8_545
Zr O6 2.128(5) 4_664
P1 O4 1.453(7) .
P1 O5 1.514(3) .
P1 O5 1.514(3) 7_565
P1 O6 1.514(6) .
P2 O1 1.513(6) .
P2 O2 1.521(3) .
P2 O2 1.521(3) 7_555
P2 O3 1.512(6) .
